data_7006161
loop_
_publ_author_name
'Prema, Dipesh'
'Wiznycia, Alexander V.'
'Scott, Benjamin M. T.'
'Hilborn, Jessica'
'Desper, John'
'Levy, Christopher J.'

_publ_section_title
;
 Dinuclear zinc(II) complexes of symmetric Schiff-base ligands with
 extended quinoline sidearms.
;
_journal_issue 42
_journal_name_full 'Dalton transactions (Cambridge, England : 2003)'
_journal_page_first 4788
_journal_page_last 4796
_journal_paper_doi 10.1039/b709454j
_journal_year 2007
_chemical_formula_moiety 'C74 H70 Cl4 N4 Zn2'
_chemical_formula_sum 'C74 H70 Cl4 N4 Zn2'
_chemical_formula_weight 1287.88
_chemical_name_systematic
;
AL-3-163
;
_space_group_IT_number 4
_symmetry_cell_setting monoclinic
_symmetry_space_group_name_Hall 'P 2yb'
_symmetry_space_group_name_H-M 'P 1 21 1'
_atom_sites_solution_hydrogens geom
_atom_sites_solution_primary direct
_atom_sites_solution_secondary difmap
_audit_creation_method SHELXL-97
_cell_angle_alpha 90.00
_cell_angle_beta 116.636(3)
_cell_angle_gamma 90.00
_cell_formula_units_Z 2
_cell_length_a 17.5549(10)
_cell_length_b 11.7013(7)
_cell_length_c 17.5582(11)
_cell_measurement_reflns_used 4085
_cell_measurement_temperature 173(2)
_cell_measurement_theta_max 25.0
_cell_measurement_theta_min 2.2
_cell_volume 3223.9(3)
_computing_cell_refinement 'Bruker XSCANS'
_computing_data_collection 'Bruker XSCANS'
_computing_data_reduction 'Bruker SHELXTL'
_computing_molecular_graphics 'Bruker SHELXTL'
_computing_publication_material 'Bruker SHELXTL'
_computing_structure_refinement 'SHELXL-97 (Sheldrick, 1997)'
_computing_structure_solution 'SHELXS-97 (Sheldrick, 1990)'
_diffrn_ambient_temperature 173(2)
_diffrn_measured_fraction_theta_full 0.930
_diffrn_measured_fraction_theta_max 0.930
_diffrn_measurement_device_type 'Bruker P4'
_diffrn_measurement_method '\w scans'
_diffrn_radiation_monochromator graphite
_diffrn_radiation_source 'fine-focus sealed tube'
_diffrn_radiation_type MoK\a
_diffrn_radiation_wavelength 0.71073
_diffrn_reflns_av_R_equivalents 0.0550
_diffrn_reflns_av_sigmaI/netI 0.0744
_diffrn_reflns_limit_h_max 22
_diffrn_reflns_limit_h_min -23
_diffrn_reflns_limit_k_max 15
_diffrn_reflns_limit_k_min -15
_diffrn_reflns_limit_l_max 22
_diffrn_reflns_limit_l_min -22
_diffrn_reflns_number 24032
_diffrn_reflns_theta_full 28.22
_diffrn_reflns_theta_max 28.22
_diffrn_reflns_theta_min 2.21
_exptl_absorpt_coefficient_mu 0.956
_exptl_absorpt_correction_type none
_exptl_crystal_colour yellow
_exptl_crystal_density_diffrn 1.327
_exptl_crystal_density_method 'not measured'
_exptl_crystal_description prism
_exptl_crystal_F_000 1340
_exptl_crystal_size_max 0.40
_exptl_crystal_size_mid 0.25
_exptl_crystal_size_min 0.20
_refine_diff_density_max 0.413
_refine_diff_density_min -0.463
_refine_diff_density_rms 0.063
_refine_ls_abs_structure_details 'Flack H D (1983), Acta Cryst. A39, 876-881'
_refine_ls_abs_structure_Flack 0.003(7)
_refine_ls_extinction_method none
_refine_ls_goodness_of_fit_ref 0.903
_refine_ls_hydrogen_treatment mixed
_refine_ls_matrix_type full
_refine_ls_number_parameters 757
_refine_ls_number_reflns 12541
_refine_ls_number_restraints 1
_refine_ls_restrained_S_all 0.903
_refine_ls_R_factor_all 0.0535
_refine_ls_R_factor_gt 0.0360
_refine_ls_shift/su_max 0.001
_refine_ls_shift/su_mean 0.000
_refine_ls_structure_factor_coef Fsqd
_refine_ls_weighting_details 'calc w=1/[\s^2^(Fo^2^)+(0.0350P)^2^+0.0000P] where P=(Fo^2^+2Fc^2^)/3'
_refine_ls_weighting_scheme calc
_refine_ls_wR_factor_gt 0.0761
_refine_ls_wR_factor_ref 0.0806
_reflns_Friedel_coverage 0.617
_reflns_number_gt 9556
_reflns_number_total 12541
_reflns_threshold_expression >2sigma(I)
_cod_data_source_file b709454j.txt
_cod_data_source_block al0305m
_cod_depositor_comments
;
The following automatic conversions were performed:
'_symmetry_cell_setting' value 'Monoclinic' changed to 'monoclinic'
according to '/home/saulius/struct/CIF-dictionaries/cif_core.dic'
dictionary named 'cif_core.dic' version 2.4.1 from 2010-06-29.

Automatic conversion script
Id: cif_fix_enum 1527 2010-12-29 10:47:43Z saulius 
;
_cod_original_sg_symbol_H-M P2(1)
_cod_database_code 7006161

loop_
_symmetry_equiv_pos_as_xyz
'x, y, z'
'-x, y+1/2, -z'

loop_
_atom_site_label
_atom_site_type_symbol
_atom_site_fract_x
_atom_site_fract_y
_atom_site_fract_z
_atom_site_U_iso_or_equiv
_atom_site_adp_type
_atom_site_occupancy
_atom_site_symmetry_multiplicity
_atom_site_calc_flag
_atom_site_refinement_flags
_atom_site_disorder_assembly
_atom_site_disorder_group
C61 C 0.4923(2) 0.5601(3) -0.2074(2) 0.0413(8) Uani 1 1 d . . .
C62 C 0.4966(3) 0.5035(3) -0.1355(3) 0.0473(10) Uani 1 1 d . . .
H62 H 0.4465 0.4935 -0.1283 0.057 Uiso 1 1 calc R . .
C63 C 0.5726(3) 0.4627(3) -0.0758(3) 0.0542(12) Uani 1 1 d . . .
H63 H 0.5748 0.4233 -0.0275 0.065 Uiso 1 1 calc R . .
C64 C 0.6455(3) 0.4773(4) -0.0841(3) 0.0539(11) Uani 1 1 d . . .
H64 H 0.6980 0.4477 -0.0422 0.065 Uiso 1 1 calc R . .
C65 C 0.6426(3) 0.5347(4) -0.1526(3) 0.0567(12) Uani 1 1 d . . .
H65 H 0.6934 0.5469 -0.1581 0.068 Uiso 1 1 calc R . .
C66 C 0.5667(2) 0.5750(3) -0.2137(2) 0.0465(9) Uani 1 1 d . . .
H66 H 0.5654 0.6142 -0.2616 0.056 Uiso 1 1 calc R . .
C67 C 0.4098(3) 0.6004(3) -0.2771(3) 0.0630(13) Uani 1 1 d . . .
H67A H 0.3635 0.5838 -0.2621 0.094 Uiso 1 1 calc R . .
H67B H 0.3991 0.5609 -0.3302 0.094 Uiso 1 1 calc R . .
H67C H 0.4128 0.6830 -0.2848 0.094 Uiso 1 1 calc R . .
C71 C 0.8984(4) 0.1339(9) -0.0363(4) 0.110(2) Uani 1 1 d . . .
C72 C 0.9328(4) 0.0865(7) -0.0903(4) 0.115(3) Uani 1 1 d . . .
H72 H 0.9334 0.0066 -0.0995 0.138 Uiso 1 1 calc R . .
C73 C 0.9649(4) 0.1641(10) -0.1275(5) 0.128(4) Uani 1 1 d . . .
H73 H 0.9900 0.1378 -0.1622 0.154 Uiso 1 1 calc R . .
C74 C 0.9608(4) 0.2774(10) -0.1150(5) 0.138(4) Uani 1 1 d . . .
H74 H 0.9826 0.3282 -0.1427 0.166 Uiso 1 1 calc R . .
C75 C 0.9275(5) 0.3237(9) -0.0652(5) 0.138(3) Uani 1 1 d . . .
H75 H 0.9249 0.4038 -0.0577 0.165 Uiso 1 1 calc R . .
C76 C 0.9000(4) 0.2501(7) -0.0293(4) 0.098(2) Uani 1 1 d . . .
H76 H 0.8778 0.2805 0.0068 0.118 Uiso 1 1 calc R . .
C77 C 0.8704(6) 0.0531(9) 0.0004(6) 0.202(5) Uani 1 1 d . . .
H77A H 0.8801 -0.0229 -0.0170 0.303 Uiso 1 1 calc R . .
H77B H 0.8093 0.0638 -0.0178 0.303 Uiso 1 1 calc R . .
H77C H 0.9014 0.0599 0.0625 0.303 Uiso 1 1 calc R . .
C81 C 0.9257(3) 0.2350(4) 0.6049(3) 0.0630(12) Uani 1 1 d . . .
C82 C 0.9045(4) 0.3197(5) 0.6498(3) 0.0822(15) Uani 1 1 d . . .
H82 H 0.9447 0.3426 0.7052 0.099 Uiso 1 1 calc R . .
C83 C 0.8250(5) 0.3680(6) 0.6118(5) 0.102(2) Uani 1 1 d . . .
H83 H 0.8099 0.4249 0.6412 0.123 Uiso 1 1 calc R . .
C84 C 0.7690(4) 0.3361(6) 0.5344(5) 0.100(2) Uani 1 1 d . . .
H84 H 0.7140 0.3700 0.5098 0.120 Uiso 1 1 calc R . .
C85 C 0.7885(4) 0.2540(5) 0.4877(4) 0.0857(17) Uani 1 1 d . . .
H85 H 0.7481 0.2326 0.4319 0.103 Uiso 1 1 calc R . .
C86 C 0.8670(3) 0.2063(4) 0.5250(3) 0.0652(13) Uani 1 1 d . . .
H86 H 0.8815 0.1507 0.4943 0.078 Uiso 1 1 calc R . .
C87 C 1.0096(4) 0.1820(5) 0.6472(4) 0.101(2) Uani 1 1 d . . .
H87A H 1.0417 0.2162 0.7037 0.152 Uiso 1 1 calc R . .
H87B H 1.0403 0.1943 0.6131 0.152 Uiso 1 1 calc R . .
H87C H 1.0031 0.0998 0.6533 0.152 Uiso 1 1 calc R . .
C91 C 0.7367(3) 0.7940(5) -0.1871(3) 0.0754(15) Uani 1 1 d . . .
C92 C 0.7171(3) 0.7411(6) -0.2645(4) 0.0827(18) Uani 1 1 d . . .
H92 H 0.6706 0.7688 -0.3146 0.099 Uiso 1 1 calc R . .
C93 C 0.7636(4) 0.6489(6) -0.2708(4) 0.0889(18) Uani 1 1 d . . .
H93 H 0.7484 0.6131 -0.3242 0.107 Uiso 1 1 calc R . .
C94 C 0.8312(4) 0.6106(6) -0.1997(5) 0.095(2) Uani 1 1 d . . .
H94 H 0.8641 0.5483 -0.2034 0.114 Uiso 1 1 calc R . .
C95 C 0.8520(4) 0.6613(7) -0.1228(4) 0.095(2) Uani 1 1 d . . .
H95 H 0.8989 0.6330 -0.0732 0.114 Uiso 1 1 calc R . .
C96 C 0.8060(4) 0.7531(5) -0.1160(3) 0.0844(17) Uani 1 1 d . . .
H96 H 0.8220 0.7882 -0.0622 0.101 Uiso 1 1 calc R . .
C97 C 0.6846(5) 0.8901(6) -0.1800(4) 0.128(3) Uani 1 1 d . . .
H97A H 0.6388 0.9080 -0.2365 0.191 Uiso 1 1 calc R . .
H97B H 0.7209 0.9575 -0.1568 0.191 Uiso 1 1 calc R . .
H97C H 0.6599 0.8679 -0.1420 0.191 Uiso 1 1 calc R . .
Zn1 Zn 0.56628(2) 0.56184(3) 0.36670(2) 0.02727(9) Uani 1 1 d . . .
Zn2 Zn 0.80887(2) 0.31405(3) 0.23596(2) 0.02791(9) Uani 1 1 d . . .
Cl1 Cl 0.56716(8) 0.38452(8) 0.33219(7) 0.0571(3) Uani 1 1 d . . .
Cl2 Cl 0.67650(5) 0.64245(8) 0.47365(5) 0.0421(2) Uani 1 1 d . . .
Cl3 Cl 0.80730(7) 0.13761(8) 0.27878(8) 0.0558(3) Uani 1 1 d . . .
Cl4 Cl 0.80159(6) 0.34389(9) 0.11002(6) 0.0508(3) Uani 1 1 d . . .
C01 C 0.63753(18) 0.6488(2) 0.19692(19) 0.0222(6) Uani 1 1 d . . .
C02 C 0.61310(19) 0.7154(2) 0.24634(18) 0.0231(7) Uani 1 1 d . . .
N02 N 0.54977(15) 0.6751(2) 0.27058(15) 0.0223(5) Uani 1 1 d . . .
C03 C 0.65128(18) 0.8223(3) 0.27803(18) 0.0255(6) Uani 1 1 d . . .
H03 H 0.6335 0.8667 0.3125 0.031 Uiso 1 1 calc R . .
C04 C 0.71311(19) 0.8610(3) 0.2591(2) 0.0282(7) Uani 1 1 d . . .
H04 H 0.7398 0.9321 0.2817 0.034 Uiso 1 1 calc R . .
C05 C 0.73856(18) 0.7982(3) 0.20690(18) 0.0258(7) Uani 1 1 d . . .
C06 C 0.8015(2) 0.8402(3) 0.1836(2) 0.0337(8) Uani 1 1 d . . .
H06 H 0.8281 0.9116 0.2056 0.040 Uiso 1 1 calc R . .
C07 C 0.8240(2) 0.7810(3) 0.1311(2) 0.0412(9) Uani 1 1 d . . .
H07 H 0.8651 0.8115 0.1155 0.049 Uiso 1 1 calc R . .
C08 C 0.7869(2) 0.6742(3) 0.0994(2) 0.0403(9) Uani 1 1 d . . .
H08 H 0.8040 0.6320 0.0635 0.048 Uiso 1 1 calc R . .
C09 C 0.7257(2) 0.6305(3) 0.1202(2) 0.0324(7) Uani 1 1 d . . .
H09 H 0.7002 0.5588 0.0975 0.039 Uiso 1 1 calc R . .
C10 C 0.70057(19) 0.6907(3) 0.17479(19) 0.0244(7) Uani 1 1 d . . .
N11 N 0.44452(16) 0.6208(2) 0.34191(16) 0.0256(6) Uani 1 1 d . . .
C12 C 0.4197(2) 0.6979(3) 0.2795(2) 0.0288(7) Uani 1 1 d . . .
C13 C 0.3385(2) 0.7446(3) 0.2403(3) 0.0442(9) Uani 1 1 d . . .
H13 H 0.3245 0.8026 0.1984 0.053 Uiso 1 1 calc R . .
C14 C 0.2792(2) 0.7043(4) 0.2640(3) 0.0523(11) Uani 1 1 d . . .
H14 H 0.2225 0.7326 0.2367 0.063 Uiso 1 1 calc R . .
C15 C 0.3008(2) 0.6231(3) 0.3272(2) 0.0400(9) Uani 1 1 d . . .
C16 C 0.2399(3) 0.5802(4) 0.3508(3) 0.0563(11) Uani 1 1 d . . .
H16 H 0.1828 0.6069 0.3229 0.068 Uiso 1 1 calc R . .
C17 C 0.2621(3) 0.5014(4) 0.4129(3) 0.0593(12) Uani 1 1 d . . .
H17 H 0.2202 0.4711 0.4275 0.071 Uiso 1 1 calc R . .
C18 C 0.3466(3) 0.4637(3) 0.4560(3) 0.0461(10) Uani 1 1 d . . .
H18 H 0.3604 0.4088 0.5001 0.055 Uiso 1 1 calc R . .
C19 C 0.4102(2) 0.5022(3) 0.4377(2) 0.0342(8) Uani 1 1 d . . .
C20 C 0.3869(2) 0.5822(3) 0.3688(2) 0.0303(8) Uani 1 1 d . . .
C21 C 0.4819(2) 0.7332(3) 0.2504(2) 0.0274(7) Uani 1 1 d . . .
H21 H 0.4719 0.7998 0.2163 0.033 Uiso 1 1 calc R . .
C22 C 0.4996(2) 0.4595(3) 0.4919(2) 0.0441(10) Uani 1 1 d . . .
H22 H 0.5370 0.4916 0.4678 0.053 Uiso 1 1 calc R . .
C23 C 0.5328(3) 0.5009(5) 0.5814(3) 0.0721(14) Uani 1 1 d . . .
H23A H 0.5285 0.5844 0.5816 0.108 Uiso 1 1 calc R . .
H23B H 0.5926 0.4781 0.6138 0.108 Uiso 1 1 calc R . .
H23C H 0.4991 0.4675 0.6076 0.108 Uiso 1 1 calc R . .
C24 C 0.5046(3) 0.3285(3) 0.4891(3) 0.0605(11) Uani 1 1 d . . .
H24A H 0.4796 0.3030 0.4296 0.091 Uiso 1 1 calc R . .
H24B H 0.4731 0.2947 0.5175 0.091 Uiso 1 1 calc R . .
H24C H 0.5644 0.3044 0.5182 0.091 Uiso 1 1 calc R . .
C31 C 0.59407(18) 0.5367(2) 0.16220(19) 0.0225(7) Uani 1 1 d . . .
C32 C 0.63561(19) 0.4338(3) 0.18656(19) 0.0235(7) Uani 1 1 d . . .
N32 N 0.72199(15) 0.4218(2) 0.24735(15) 0.0224(5) Uani 1 1 d . . .
C33 C 0.59444(19) 0.3304(3) 0.14909(19) 0.0269(7) Uani 1 1 d . . .
H33 H 0.6253 0.2606 0.1645 0.032 Uiso 1 1 calc R . .
C34 C 0.51131(19) 0.3300(3) 0.09134(19) 0.0285(7) Uani 1 1 d . . .
H34 H 0.4834 0.2594 0.0692 0.034 Uiso 1 1 calc R . .
C35 C 0.46586(19) 0.4327(3) 0.06385(19) 0.0250(7) Uani 1 1 d . . .
C36 C 0.3796(2) 0.4347(3) 0.0005(2) 0.0331(8) Uani 1 1 d . . .
H36 H 0.3506 0.3648 -0.0218 0.040 Uiso 1 1 calc R . .
C37 C 0.3382(2) 0.5354(3) -0.0286(2) 0.0384(9) Uani 1 1 d . . .
H37 H 0.2805 0.5352 -0.0709 0.046 Uiso 1 1 calc R . .
C38 C 0.3796(2) 0.6396(3) 0.0034(2) 0.0349(8) Uani 1 1 d . . .
H38 H 0.3502 0.7096 -0.0176 0.042 Uiso 1 1 calc R . .
C39 C 0.4623(2) 0.6403(3) 0.06468(19) 0.0283(7) Uani 1 1 d . . .
H39 H 0.4900 0.7113 0.0856 0.034 Uiso 1 1 calc R . .
C40 C 0.50756(18) 0.5372(3) 0.09780(19) 0.0240(7) Uani 1 1 d . . .
N41 N 0.89215(15) 0.3982(2) 0.34926(15) 0.0229(6) Uani 1 1 d . . .
C42 C 0.84507(19) 0.4609(3) 0.3761(2) 0.0258(7) Uani 1 1 d . . .
C43 C 0.8768(2) 0.5066(3) 0.4580(2) 0.0357(8) Uani 1 1 d . . .
H43 H 0.8416 0.5517 0.4743 0.043 Uiso 1 1 calc R . .
C44 C 0.9586(2) 0.4852(3) 0.5135(2) 0.0385(9) Uani 1 1 d . . .
H44 H 0.9815 0.5158 0.5695 0.046 Uiso 1 1 calc R . .
C45 C 1.0100(2) 0.4184(3) 0.4894(2) 0.0330(8) Uani 1 1 d . . .
C46 C 1.0942(2) 0.3916(3) 0.5469(2) 0.0407(9) Uani 1 1 d . . .
H46 H 1.1172 0.4193 0.6038 0.049 Uiso 1 1 calc R . .
C47 C 1.1428(2) 0.3275(3) 0.5227(2) 0.0433(9) Uani 1 1 d . . .
H47 H 1.1989 0.3068 0.5629 0.052 Uiso 1 1 calc R . .
C48 C 1.1104(2) 0.2906(3) 0.4374(2) 0.0356(8) Uani 1 1 d . . .
H48 H 1.1462 0.2467 0.4211 0.043 Uiso 1 1 calc R . .
C49 C 1.02943(18) 0.3156(3) 0.37709(19) 0.0294(7) Uani 1 1 d . . .
C50 C 0.97549(19) 0.3772(3) 0.40413(19) 0.0249(7) Uani 1 1 d . . .
C51 C 0.75510(19) 0.4766(3) 0.3171(2) 0.0264(7) Uani 1 1 d . . .
H51 H 0.7213 0.5279 0.3311 0.032 Uiso 1 1 calc R . .
C52 C 1.0041(2) 0.2829(3) 0.2855(2) 0.0376(9) Uani 1 1 d . . .
H52 H 0.9422 0.3012 0.2519 0.045 Uiso 1 1 calc R . .
C53 C 1.0147(3) 0.1551(4) 0.2741(3) 0.0611(12) Uani 1 1 d . . .
H53A H 0.9827 0.1109 0.2976 0.092 Uiso 1 1 calc R . .
H53B H 1.0752 0.1347 0.3041 0.092 Uiso 1 1 calc R . .
H53C H 0.9930 0.1377 0.2134 0.092 Uiso 1 1 calc R . .
C54 C 1.0521(3) 0.3550(4) 0.2496(3) 0.0658(13) Uani 1 1 d . . .
H54A H 1.1133 0.3397 0.2814 0.099 Uiso 1 1 calc R . .
H54B H 1.0413 0.4361 0.2548 0.099 Uiso 1 1 calc R . .
H54C H 1.0328 0.3359 0.1894 0.099 Uiso 1 1 calc R . .

loop_
_atom_site_aniso_label
_atom_site_aniso_U_11
_atom_site_aniso_U_22
_atom_site_aniso_U_33
_atom_site_aniso_U_23
_atom_site_aniso_U_13
_atom_site_aniso_U_12
C61 0.049(2) 0.0300(17) 0.047(2) -0.0053(18) 0.0232(19) -0.0072(18)
C62 0.066(3) 0.038(2) 0.055(3) -0.0164(19) 0.041(2) -0.016(2)
C63 0.091(4) 0.040(2) 0.035(2) -0.0101(17) 0.031(3) -0.019(2)
C64 0.060(3) 0.053(2) 0.036(2) -0.0060(18) 0.011(2) -0.007(2)
C65 0.046(3) 0.078(3) 0.050(3) -0.013(2) 0.025(2) -0.021(2)
C66 0.052(2) 0.055(2) 0.036(2) 0.0007(18) 0.0224(19) -0.013(2)
C67 0.069(3) 0.034(2) 0.088(3) -0.002(2) 0.037(3) -0.004(2)
C71 0.077(4) 0.182(8) 0.068(4) 0.024(5) 0.032(3) -0.031(5)
C72 0.087(5) 0.169(8) 0.095(5) -0.049(5) 0.045(4) 0.002(5)
C73 0.056(4) 0.239(11) 0.092(5) -0.079(6) 0.035(4) -0.005(5)
C74 0.071(4) 0.262(13) 0.085(5) -0.063(7) 0.039(4) -0.034(6)
C75 0.116(6) 0.169(9) 0.097(6) 0.020(6) 0.020(5) -0.038(6)
C76 0.096(5) 0.103(5) 0.094(5) -0.034(4) 0.040(4) 0.005(4)
C77 0.155(8) 0.218(12) 0.212(11) 0.064(9) 0.063(8) -0.033(8)
C81 0.054(3) 0.060(3) 0.073(3) 0.015(2) 0.027(3) 0.001(2)
C82 0.125(5) 0.057(3) 0.072(3) -0.001(3) 0.051(3) -0.004(4)
C83 0.130(6) 0.087(4) 0.118(6) 0.034(4) 0.081(5) 0.034(4)
C84 0.082(4) 0.101(5) 0.130(6) 0.048(5) 0.059(5) 0.023(4)
C85 0.070(4) 0.080(4) 0.104(5) 0.024(3) 0.035(4) -0.001(3)
C86 0.076(4) 0.053(3) 0.068(3) -0.005(2) 0.032(3) -0.012(3)
C87 0.086(4) 0.078(4) 0.124(5) 0.007(4) 0.032(4) -0.004(3)
C91 0.080(4) 0.081(4) 0.061(3) 0.016(3) 0.028(3) -0.011(3)
C92 0.054(3) 0.115(5) 0.070(4) 0.031(3) 0.019(3) -0.018(3)
C93 0.073(4) 0.128(5) 0.076(4) 0.009(4) 0.043(3) -0.020(4)
C94 0.065(4) 0.127(6) 0.108(5) 0.025(4) 0.051(4) 0.003(3)
C95 0.061(4) 0.132(6) 0.074(4) 0.028(4) 0.014(3) -0.019(4)
C96 0.086(4) 0.086(4) 0.063(4) 0.009(3) 0.017(3) -0.017(3)
C97 0.165(7) 0.100(5) 0.129(6) 0.033(4) 0.077(6) 0.035(5)
Zn1 0.0277(2) 0.02588(18) 0.0300(2) 0.00368(16) 0.01452(17) 0.00426(16)
Zn2 0.02215(19) 0.02696(18) 0.0331(2) -0.00790(16) 0.01099(16) -0.00013(16)
Cl1 0.1004(9) 0.0268(5) 0.0657(7) 0.0026(4) 0.0566(7) 0.0105(5)
Cl2 0.0284(5) 0.0573(5) 0.0354(5) -0.0003(4) 0.0096(4) -0.0032(4)
Cl3 0.0525(6) 0.0251(4) 0.0985(8) -0.0039(5) 0.0417(6) -0.0078(4)
Cl4 0.0416(5) 0.0791(8) 0.0290(5) -0.0048(4) 0.0133(4) 0.0168(5)
C01 0.0170(16) 0.0233(15) 0.0246(16) -0.0016(12) 0.0079(13) -0.0001(12)
C02 0.0203(16) 0.0232(15) 0.0224(16) 0.0017(12) 0.0066(14) 0.0028(12)
N02 0.0227(14) 0.0242(13) 0.0206(13) -0.0033(10) 0.0103(12) -0.0031(11)
C03 0.0278(16) 0.0214(15) 0.0277(16) -0.0035(13) 0.0129(13) -0.0007(14)
C04 0.0235(17) 0.0228(15) 0.0290(18) 0.0000(13) 0.0035(15) -0.0024(13)
C05 0.0176(15) 0.0277(17) 0.0266(16) 0.0063(13) 0.0050(13) 0.0015(13)
C06 0.0244(17) 0.0329(19) 0.037(2) 0.0035(14) 0.0081(15) -0.0079(13)
C07 0.033(2) 0.049(2) 0.047(2) 0.0042(17) 0.0225(18) -0.0090(16)
C08 0.040(2) 0.046(2) 0.046(2) -0.0082(16) 0.0288(19) -0.0050(17)
C09 0.035(2) 0.0349(18) 0.0355(19) -0.0024(15) 0.0228(16) -0.0012(15)
C10 0.0202(16) 0.0268(16) 0.0224(16) 0.0006(12) 0.0061(14) -0.0007(12)
N11 0.0301(15) 0.0238(13) 0.0279(14) -0.0005(11) 0.0174(13) -0.0030(11)
C12 0.0238(18) 0.0291(17) 0.0332(19) 0.0020(14) 0.0125(15) 0.0036(13)
C13 0.034(2) 0.049(2) 0.056(3) 0.0166(18) 0.025(2) 0.0093(17)
C14 0.033(2) 0.060(3) 0.071(3) 0.019(2) 0.029(2) 0.0163(19)
C15 0.029(2) 0.049(2) 0.051(2) 0.0017(18) 0.0265(18) 0.0021(17)
C16 0.041(2) 0.064(3) 0.078(3) 0.008(2) 0.039(2) 0.002(2)
C17 0.055(3) 0.061(3) 0.087(4) 0.006(2) 0.054(3) -0.009(2)
C18 0.054(3) 0.044(2) 0.054(3) 0.0060(18) 0.036(2) -0.0041(19)
C19 0.041(2) 0.0327(18) 0.036(2) -0.0005(15) 0.0231(18) -0.0051(15)
C20 0.0350(19) 0.0269(18) 0.0349(18) -0.0091(14) 0.0209(16) -0.0039(14)
C21 0.0278(18) 0.0245(16) 0.0294(18) 0.0040(13) 0.0123(15) 0.0000(13)
C22 0.044(2) 0.045(2) 0.044(2) 0.0133(17) 0.021(2) -0.0037(18)
C23 0.077(4) 0.086(3) 0.047(3) 0.000(2) 0.022(3) -0.010(3)
C24 0.067(3) 0.046(3) 0.079(3) 0.017(2) 0.042(2) 0.010(2)
C31 0.0199(15) 0.0274(17) 0.0234(16) -0.0025(12) 0.0124(13) -0.0008(12)
C32 0.0190(16) 0.0298(16) 0.0235(16) -0.0011(13) 0.0111(14) 0.0001(12)
N32 0.0151(13) 0.0232(13) 0.0257(14) -0.0002(10) 0.0062(11) 0.0014(10)
C33 0.0292(17) 0.0243(17) 0.0287(16) -0.0026(13) 0.0144(14) 0.0035(13)
C34 0.0277(17) 0.0288(18) 0.0297(17) -0.0060(13) 0.0135(14) -0.0070(14)
C35 0.0241(17) 0.0302(17) 0.0212(16) -0.0013(13) 0.0105(14) -0.0030(13)
C36 0.0209(18) 0.039(2) 0.0326(19) -0.0034(15) 0.0056(15) -0.0076(15)
C37 0.0227(18) 0.047(2) 0.034(2) -0.0008(15) 0.0031(15) 0.0014(15)
C38 0.0289(19) 0.0366(19) 0.0338(19) 0.0064(15) 0.0091(16) 0.0069(15)
C39 0.0289(19) 0.0306(17) 0.0241(17) -0.0002(14) 0.0108(15) -0.0010(14)
C40 0.0177(15) 0.0326(18) 0.0213(15) 0.0002(12) 0.0084(13) 0.0003(12)
N41 0.0196(14) 0.0213(13) 0.0252(14) 0.0002(10) 0.0077(12) -0.0032(10)
C42 0.0221(17) 0.0268(16) 0.0268(18) -0.0024(13) 0.0096(14) -0.0006(13)
C43 0.0273(19) 0.0413(19) 0.037(2) -0.0091(16) 0.0134(17) 0.0026(15)
C44 0.036(2) 0.044(2) 0.0275(19) -0.0101(15) 0.0074(17) 0.0008(16)
C45 0.030(2) 0.0337(19) 0.0302(19) 0.0010(14) 0.0093(16) -0.0028(15)
C46 0.035(2) 0.051(2) 0.0281(19) -0.0056(16) 0.0064(17) -0.0023(17)
C47 0.0242(18) 0.052(2) 0.040(2) 0.0051(18) 0.0028(16) 0.0016(18)
C48 0.0269(18) 0.038(2) 0.041(2) 0.0033(15) 0.0138(16) 0.0060(15)
C49 0.0217(16) 0.0344(16) 0.0308(17) 0.0024(15) 0.0105(14) -0.0015(15)
C50 0.0212(17) 0.0243(15) 0.0276(17) 0.0024(13) 0.0094(14) -0.0015(12)
C51 0.0245(17) 0.0246(15) 0.0299(18) -0.0026(13) 0.0121(15) 0.0035(13)
C52 0.0214(17) 0.061(3) 0.0318(19) -0.0007(16) 0.0132(15) 0.0070(16)
C53 0.069(3) 0.066(3) 0.056(3) -0.016(2) 0.034(2) 0.000(2)
C54 0.078(3) 0.082(4) 0.049(3) 0.012(2) 0.039(3) 0.003(3)

loop_
_atom_type_symbol
_atom_type_description
_atom_type_scat_dispersion_real
_atom_type_scat_dispersion_imag
_atom_type_scat_source
C C 0.0033 0.0016 'International Tables Vol C Tables 4.2.6.8 and 6.1.1.4'
H H 0.0000 0.0000 'International Tables Vol C Tables 4.2.6.8 and 6.1.1.4'
N N 0.0061 0.0033 'International Tables Vol C Tables 4.2.6.8 and 6.1.1.4'
Cl Cl 0.1484 0.1585 'International Tables Vol C Tables 4.2.6.8 and 6.1.1.4'
Zn Zn 0.2839 1.4301 'International Tables Vol C Tables 4.2.6.8 and 6.1.1.4'

loop_
_geom_angle_atom_site_label_1
_geom_angle_atom_site_label_2
_geom_angle_atom_site_label_3
_geom_angle
_geom_angle_site_symmetry_1
_geom_angle_site_symmetry_3
_geom_angle_publ_flag
C66 C61 C62 117.7(4) . . ?
C66 C61 C67 120.2(4) . . ?
C62 C61 C67 122.1(4) . . ?
C63 C62 C61 120.0(4) . . ?
C62 C63 C64 121.1(4) . . ?
C65 C64 C63 119.5(4) . . ?
C64 C65 C66 120.1(4) . . ?
C65 C66 C61 121.5(4) . . ?
C77 C71 C76 130.5(9) . . ?
C77 C71 C72 113.1(10) . . ?
C76 C71 C72 116.4(6) . . ?
C73 C72 C71 116.0(8) . . ?
C74 C73 C72 120.5(7) . . ?
C73 C74 C75 124.3(10) . . ?
C76 C75 C74 114.3(10) . . ?
C75 C76 C71 128.5(8) . . ?
C86 C81 C82 118.7(5) . . ?
C86 C81 C87 123.2(5) . . ?
C82 C81 C87 118.2(5) . . ?
C83 C82 C81 118.9(6) . . ?
C84 C83 C82 120.6(6) . . ?
C83 C84 C85 122.0(6) . . ?
C86 C85 C84 117.5(6) . . ?
C85 C86 C81 122.4(5) . . ?
C96 C91 C92 117.4(6) . . ?
C96 C91 C97 120.7(6) . . ?
C92 C91 C97 121.8(5) . . ?
C93 C92 C91 121.9(5) . . ?
C94 C93 C92 119.1(6) . . ?
C93 C94 C95 120.2(7) . . ?
C94 C95 C96 121.0(6) . . ?
C91 C96 C95 120.3(6) . . ?
N02 Zn1 N11 82.10(10) . . ?
N02 Zn1 Cl1 113.79(7) . . ?
N11 Zn1 Cl1 113.06(7) . . ?
N02 Zn1 Cl2 99.73(7) . . ?
N11 Zn1 Cl2 117.24(7) . . ?
Cl1 Zn1 Cl2 122.20(4) . . ?
N32 Zn2 N41 81.54(10) . . ?
N32 Zn2 Cl4 106.92(7) . . ?
N41 Zn2 Cl4 125.50(7) . . ?
N32 Zn2 Cl3 114.72(7) . . ?
N41 Zn2 Cl3 103.00(7) . . ?
Cl4 Zn2 Cl3 119.43(4) . . ?
C02 C01 C10 118.9(3) . . ?
C02 C01 C31 120.5(3) . . ?
C10 C01 C31 120.5(3) . . ?
C01 C02 C03 121.7(3) . . ?
C01 C02 N02 120.3(3) . . ?
C03 C02 N02 117.9(3) . . ?
C21 N02 C02 119.6(3) . . ?
C21 N02 Zn1 109.9(2) . . ?
C02 N02 Zn1 127.59(19) . . ?
C04 C03 C02 119.6(3) . . ?
C03 C04 C05 121.0(3) . . ?
C04 C05 C10 119.8(3) . . ?
C04 C05 C06 121.6(3) . . ?
C10 C05 C06 118.6(3) . . ?
C07 C06 C05 121.4(3) . . ?
C06 C07 C08 120.3(3) . . ?
C09 C08 C07 120.2(3) . . ?
C08 C09 C10 120.9(3) . . ?
C09 C10 C01 122.4(3) . . ?
C09 C10 C05 118.6(3) . . ?
C01 C10 C05 119.0(3) . . ?
C12 N11 C20 119.2(3) . . ?
C12 N11 Zn1 108.7(2) . . ?
C20 N11 Zn1 131.4(2) . . ?
N11 C12 C13 123.9(3) . . ?
N11 C12 C21 117.4(3) . . ?
C13 C12 C21 118.7(3) . . ?
C14 C13 C12 117.9(3) . . ?
C13 C14 C15 120.6(4) . . ?
C14 C15 C16 120.9(4) . . ?
C14 C15 C20 119.2(3) . . ?
C16 C15 C20 120.0(3) . . ?
C17 C16 C15 120.2(4) . . ?
C16 C17 C18 120.4(4) . . ?
C19 C18 C17 123.2(4) . . ?
C18 C19 C20 117.3(3) . . ?
C18 C19 C22 118.1(3) . . ?
C20 C19 C22 124.6(3) . . ?
N11 C20 C15 119.1(3) . . ?
N11 C20 C19 122.1(3) . . ?
C15 C20 C19 118.9(3) . . ?
N02 C21 C12 120.3(3) . . ?
C23 C22 C19 111.1(4) . . ?
C23 C22 C24 110.9(3) . . ?
C19 C22 C24 111.6(3) . . ?
C32 C31 C40 118.5(3) . . ?
C32 C31 C01 122.5(3) . . ?
C40 C31 C01 118.9(3) . . ?
C31 C32 C33 121.1(3) . . ?
C31 C32 N32 124.1(3) . . ?
C33 C32 N32 114.7(3) . . ?
C51 N32 C32 123.3(3) . . ?
C51 N32 Zn2 111.4(2) . . ?
C32 N32 Zn2 125.27(19) . . ?
C34 C33 C32 120.5(3) . . ?
C33 C34 C35 120.7(3) . . ?
C34 C35 C40 119.3(3) . . ?
C34 C35 C36 121.6(3) . . ?
C40 C35 C36 119.0(3) . . ?
C37 C36 C35 120.7(3) . . ?
C36 C37 C38 120.7(3) . . ?
C39 C38 C37 119.8(3) . . ?
C38 C39 C40 121.4(3) . . ?
C35 C40 C39 118.3(3) . . ?
C35 C40 C31 119.7(3) . . ?
C39 C40 C31 122.0(3) . . ?
C42 N41 C50 119.1(3) . . ?
C42 N41 Zn2 108.13(19) . . ?
C50 N41 Zn2 130.6(2) . . ?
N41 C42 C43 123.3(3) . . ?
N41 C42 C51 117.5(3) . . ?
C43 C42 C51 119.2(3) . . ?
C44 C43 C42 118.5(3) . . ?
C43 C44 C45 120.5(3) . . ?
C44 C45 C46 121.5(3) . . ?
C44 C45 C50 118.7(3) . . ?
C46 C45 C50 119.7(3) . . ?
C47 C46 C45 120.8(3) . . ?
C46 C47 C48 119.8(3) . . ?
C49 C48 C47 122.7(3) . . ?
C48 C49 C50 117.6(3) . . ?
C48 C49 C52 118.4(3) . . ?
C50 C49 C52 123.9(3) . . ?
N41 C50 C45 119.8(3) . . ?
N41 C50 C49 121.1(3) . . ?
C45 C50 C49 119.1(3) . . ?
N32 C51 C42 120.1(3) . . ?
C49 C52 C54 110.3(3) . . ?
C49 C52 C53 113.0(3) . . ?
C54 C52 C53 111.5(3) . . ?

loop_
_geom_bond_atom_site_label_1
_geom_bond_atom_site_label_2
_geom_bond_distance
_geom_bond_site_symmetry_2
_geom_bond_publ_flag
C61 C66 1.370(5) . ?
C61 C62 1.398(5) . ?
C61 C67 1.492(6) . ?
C62 C63 1.361(6) . ?
C63 C64 1.363(6) . ?
C64 C65 1.359(6) . ?
C65 C66 1.367(5) . ?
C71 C77 1.355(10) . ?
C71 C76 1.365(10) . ?
C71 C72 1.443(9) . ?
C72 C73 1.378(11) . ?
C73 C74 1.351(12) . ?
C74 C75 1.363(10) . ?
C75 C76 1.282(9) . ?
C81 C86 1.358(6) . ?
C81 C82 1.416(7) . ?
C81 C87 1.457(7) . ?
C82 C83 1.371(8) . ?
C83 C84 1.324(8) . ?
C84 C85 1.402(8) . ?
C85 C86 1.352(7) . ?
C91 C96 1.381(7) . ?
C91 C92 1.389(7) . ?
C91 C97 1.489(8) . ?
C92 C93 1.386(8) . ?
C93 C94 1.356(8) . ?
C94 C95 1.366(8) . ?
C95 C96 1.382(8) . ?
Zn1 N02 2.062(2) . ?
Zn1 N11 2.098(3) . ?
Zn1 Cl1 2.1635(10) . ?
Zn1 Cl2 2.2140(10) . ?
Zn2 N32 2.056(2) . ?
Zn2 N41 2.111(2) . ?
Zn2 Cl4 2.1852(10) . ?
Zn2 Cl3 2.2017(10) . ?
C01 C02 1.370(4) . ?
C01 C10 1.415(4) . ?
C01 C31 1.503(4) . ?
C02 C03 1.410(4) . ?
C02 N02 1.436(4) . ?
N02 C21 1.276(4) . ?
C03 C04 1.348(4) . ?
C04 C05 1.396(4) . ?
C05 C10 1.417(4) . ?
C05 C06 1.428(4) . ?
C06 C07 1.345(5) . ?
C07 C08 1.403(5) . ?
C08 C09 1.379(5) . ?
C09 C10 1.411(4) . ?
N11 C12 1.333(4) . ?
N11 C20 1.370(4) . ?
C12 C13 1.388(5) . ?
C12 C21 1.457(4) . ?
C13 C14 1.367(5) . ?
C14 C15 1.379(5) . ?
C15 C16 1.402(5) . ?
C15 C20 1.435(5) . ?
C16 C17 1.345(6) . ?
C17 C18 1.401(6) . ?
C18 C19 1.368(5) . ?
C19 C20 1.437(5) . ?
C19 C22 1.511(5) . ?
C22 C23 1.491(6) . ?
C22 C24 1.537(5) . ?
C31 C32 1.374(4) . ?
C31 C40 1.430(4) . ?
C32 C33 1.411(4) . ?
C32 N32 1.417(4) . ?
N32 C51 1.270(4) . ?
C33 C34 1.353(4) . ?
C34 C35 1.404(4) . ?
C35 C40 1.413(4) . ?
C35 C36 1.421(4) . ?
C36 C37 1.358(5) . ?
C37 C38 1.402(5) . ?
C38 C39 1.365(4) . ?
C39 C40 1.417(4) . ?
N41 C42 1.339(4) . ?
N41 C50 1.366(4) . ?
C42 C43 1.395(4) . ?
C42 C51 1.461(4) . ?
C43 C44 1.350(5) . ?
C44 C45 1.395(5) . ?
C45 C46 1.402(5) . ?
C45 C50 1.424(4) . ?
C46 C47 1.340(5) . ?
C47 C48 1.411(5) . ?
C48 C49 1.370(4) . ?
C49 C50 1.430(4) . ?
C49 C52 1.513(4) . ?
C52 C54 1.516(5) . ?
C52 C53 1.531(5) . ?

loop_
_geom_torsion_atom_site_label_1
_geom_torsion_atom_site_label_2
_geom_torsion_atom_site_label_3
_geom_torsion_atom_site_label_4
_geom_torsion
_geom_torsion_site_symmetry_1
_geom_torsion_site_symmetry_2
_geom_torsion_site_symmetry_3
_geom_torsion_site_symmetry_4
_geom_torsion_publ_flag
C66 C61 C62 C63 -1.7(5) . . . . ?
C67 C61 C62 C63 176.4(4) . . . . ?
C61 C62 C63 C64 0.9(6) . . . . ?
C62 C63 C64 C65 0.7(6) . . . . ?
C63 C64 C65 C66 -1.5(6) . . . . ?
C64 C65 C66 C61 0.7(6) . . . . ?
C62 C61 C66 C65 0.9(6) . . . . ?
C67 C61 C66 C65 -177.2(4) . . . . ?
C77 C71 C72 C73 -178.1(7) . . . . ?
C76 C71 C72 C73 1.1(9) . . . . ?
C71 C72 C73 C74 -2.0(10) . . . . ?
C72 C73 C74 C75 1.2(12) . . . . ?
C73 C74 C75 C76 0.5(11) . . . . ?
C74 C75 C76 C71 -1.5(12) . . . . ?
C77 C71 C76 C75 179.7(8) . . . . ?
C72 C71 C76 C75 0.7(11) . . . . ?
C86 C81 C82 C83 1.3(8) . . . . ?
C87 C81 C82 C83 -178.2(5) . . . . ?
C81 C82 C83 C84 -0.1(9) . . . . ?
C82 C83 C84 C85 -1.1(10) . . . . ?
C83 C84 C85 C86 0.9(9) . . . . ?
C84 C85 C86 C81 0.3(8) . . . . ?
C82 C81 C86 C85 -1.4(7) . . . . ?
C87 C81 C86 C85 178.1(5) . . . . ?
C96 C91 C92 C93 1.4(8) . . . . ?
C97 C91 C92 C93 -177.6(5) . . . . ?
C91 C92 C93 C94 -1.3(8) . . . . ?
C92 C93 C94 C95 1.0(9) . . . . ?
C93 C94 C95 C96 -1.0(9) . . . . ?
C92 C91 C96 C95 -1.3(8) . . . . ?
C97 C91 C96 C95 177.7(6) . . . . ?
C94 C95 C96 C91 1.2(9) . . . . ?
C10 C01 C02 C03 -2.3(4) . . . . ?
C31 C01 C02 C03 -178.4(3) . . . . ?
C10 C01 C02 N02 -179.5(3) . . . . ?
C31 C01 C02 N02 4.4(4) . . . . ?
C01 C02 N02 C21 -121.9(3) . . . . ?
C03 C02 N02 C21 60.8(4) . . . . ?
C01 C02 N02 Zn1 79.6(3) . . . . ?
C03 C02 N02 Zn1 -97.7(3) . . . . ?
N11 Zn1 N02 C21 7.3(2) . . . . ?
Cl1 Zn1 N02 C21 119.1(2) . . . . ?
Cl2 Zn1 N02 C21 -109.1(2) . . . . ?
N11 Zn1 N02 C02 167.6(2) . . . . ?
Cl1 Zn1 N02 C02 -80.6(2) . . . . ?
Cl2 Zn1 N02 C02 51.2(2) . . . . ?
C01 C02 C03 C04 0.4(4) . . . . ?
N02 C02 C03 C04 177.6(3) . . . . ?
C02 C03 C04 C05 1.6(4) . . . . ?
C03 C04 C05 C10 -1.6(4) . . . . ?
C03 C04 C05 C06 177.4(3) . . . . ?
C04 C05 C06 C07 -178.0(3) . . . . ?
C10 C05 C06 C07 1.1(5) . . . . ?
C05 C06 C07 C08 -1.4(5) . . . . ?
C06 C07 C08 C09 1.5(6) . . . . ?
C07 C08 C09 C10 -1.3(5) . . . . ?
C08 C09 C10 C01 179.5(3) . . . . ?
C08 C09 C10 C05 1.0(5) . . . . ?
C02 C01 C10 C09 -176.3(3) . . . . ?
C31 C01 C10 C09 -0.2(4) . . . . ?
C02 C01 C10 C05 2.2(4) . . . . ?
C31 C01 C10 C05 178.3(3) . . . . ?
C04 C05 C10 C09 178.2(3) . . . . ?
C06 C05 C10 C09 -0.9(4) . . . . ?
C04 C05 C10 C01 -0.3(4) . . . . ?
C06 C05 C10 C01 -179.4(3) . . . . ?
N02 Zn1 N11 C12 0.0(2) . . . . ?
Cl1 Zn1 N11 C12 -112.58(19) . . . . ?
Cl2 Zn1 N11 C12 96.9(2) . . . . ?
N02 Zn1 N11 C20 169.2(3) . . . . ?
Cl1 Zn1 N11 C20 56.7(3) . . . . ?
Cl2 Zn1 N11 C20 -93.8(3) . . . . ?
C20 N11 C12 C13 1.4(5) . . . . ?
Zn1 N11 C12 C13 172.2(3) . . . . ?
C20 N11 C12 C21 -177.5(3) . . . . ?
Zn1 N11 C12 C21 -6.8(3) . . . . ?
N11 C12 C13 C14 -3.7(6) . . . . ?
C21 C12 C13 C14 175.2(3) . . . . ?
C12 C13 C14 C15 2.4(6) . . . . ?
C13 C14 C15 C16 -179.0(4) . . . . ?
C13 C14 C15 C20 0.9(6) . . . . ?
C14 C15 C16 C17 -179.7(4) . . . . ?
C20 C15 C16 C17 0.5(6) . . . . ?
C15 C16 C17 C18 1.7(7) . . . . ?
C16 C17 C18 C19 -0.9(7) . . . . ?
C17 C18 C19 C20 -2.1(6) . . . . ?
C17 C18 C19 C22 176.9(4) . . . . ?
C12 N11 C20 C15 2.0(4) . . . . ?
Zn1 N11 C20 C15 -166.3(2) . . . . ?
C12 N11 C20 C19 -177.8(3) . . . . ?
Zn1 N11 C20 C19 13.9(4) . . . . ?
C14 C15 C20 N11 -3.1(5) . . . . ?
C16 C15 C20 N11 176.7(3) . . . . ?
C14 C15 C20 C19 176.7(4) . . . . ?
C16 C15 C20 C19 -3.5(5) . . . . ?
C18 C19 C20 N11 -176.0(3) . . . . ?
C22 C19 C20 N11 5.1(5) . . . . ?
C18 C19 C20 C15 4.2(5) . . . . ?
C22 C19 C20 C15 -174.7(3) . . . . ?
C02 N02 C21 C12 -175.7(3) . . . . ?
Zn1 N02 C21 C12 -13.6(4) . . . . ?
N11 C12 C21 N02 14.7(4) . . . . ?
C13 C12 C21 N02 -164.3(3) . . . . ?
C18 C19 C22 C23 -65.9(4) . . . . ?
C20 C19 C22 C23 113.0(4) . . . . ?
C18 C19 C22 C24 58.4(5) . . . . ?
C20 C19 C22 C24 -122.6(4) . . . . ?
C02 C01 C31 C32 -114.6(3) . . . . ?
C10 C01 C31 C32 69.4(4) . . . . ?
C02 C01 C31 C40 69.1(4) . . . . ?
C10 C01 C31 C40 -107.0(3) . . . . ?
C40 C31 C32 C33 0.2(4) . . . . ?
C01 C31 C32 C33 -176.2(3) . . . . ?
C40 C31 C32 N32 177.8(3) . . . . ?
C01 C31 C32 N32 1.4(5) . . . . ?
C31 C32 N32 C51 43.6(4) . . . . ?
C33 C32 N32 C51 -138.7(3) . . . . ?
C31 C32 N32 Zn2 -137.3(3) . . . . ?
C33 C32 N32 Zn2 40.4(3) . . . . ?
N41 Zn2 N32 C51 -6.3(2) . . . . ?
Cl4 Zn2 N32 C51 -130.9(2) . . . . ?
Cl3 Zn2 N32 C51 94.2(2) . . . . ?
N41 Zn2 N32 C32 174.5(2) . . . . ?
Cl4 Zn2 N32 C32 49.9(2) . . . . ?
Cl3 Zn2 N32 C32 -85.0(2) . . . . ?
C31 C32 C33 C34 -3.6(5) . . . . ?
N32 C32 C33 C34 178.6(3) . . . . ?
C32 C33 C34 C35 3.8(5) . . . . ?
C33 C34 C35 C40 -0.7(5) . . . . ?
C33 C34 C35 C36 177.1(3) . . . . ?
C34 C35 C36 C37 -176.4(3) . . . . ?
C40 C35 C36 C37 1.4(5) . . . . ?
C35 C36 C37 C38 0.0(5) . . . . ?
C36 C37 C38 C39 -0.4(5) . . . . ?
C37 C38 C39 C40 -0.6(5) . . . . ?
C34 C35 C40 C39 175.5(3) . . . . ?
C36 C35 C40 C39 -2.3(4) . . . . ?
C34 C35 C40 C31 -2.7(4) . . . . ?
C36 C35 C40 C31 179.4(3) . . . . ?
C38 C39 C40 C35 2.0(4) . . . . ?
C38 C39 C40 C31 -179.8(3) . . . . ?
C32 C31 C40 C35 2.9(4) . . . . ?
C01 C31 C40 C35 179.5(3) . . . . ?
C32 C31 C40 C39 -175.3(3) . . . . ?
C01 C31 C40 C39 1.3(4) . . . . ?
N32 Zn2 N41 C42 9.82(19) . . . . ?
Cl4 Zn2 N41 C42 114.62(18) . . . . ?
Cl3 Zn2 N41 C42 -103.73(19) . . . . ?
N32 Zn2 N41 C50 172.4(3) . . . . ?
Cl4 Zn2 N41 C50 -82.8(3) . . . . ?
Cl3 Zn2 N41 C50 58.8(3) . . . . ?
C50 N41 C42 C43 0.0(4) . . . . ?
Zn2 N41 C42 C43 164.9(3) . . . . ?
C50 N41 C42 C51 -176.9(3) . . . . ?
Zn2 N41 C42 C51 -11.9(3) . . . . ?
N41 C42 C43 C44 -1.0(5) . . . . ?
C51 C42 C43 C44 175.8(3) . . . . ?
C42 C43 C44 C45 -0.3(5) . . . . ?
C43 C44 C45 C46 -177.7(4) . . . . ?
C43 C44 C45 C50 2.5(5) . . . . ?
C44 C45 C46 C47 -179.9(4) . . . . ?
C50 C45 C46 C47 -0.1(5) . . . . ?
C45 C46 C47 C48 3.0(6) . . . . ?
C46 C47 C48 C49 -1.5(6) . . . . ?
C47 C48 C49 C50 -2.9(5) . . . . ?
C47 C48 C49 C52 173.6(3) . . . . ?
C42 N41 C50 C45 2.3(4) . . . . ?
Zn2 N41 C50 C45 -158.7(2) . . . . ?
C42 N41 C50 C49 -176.8(3) . . . . ?
Zn2 N41 C50 C49 22.2(4) . . . . ?
C44 C45 C50 N41 -3.5(5) . . . . ?
C46 C45 C50 N41 176.7(3) . . . . ?
C44 C45 C50 C49 175.5(3) . . . . ?
C46 C45 C50 C49 -4.3(5) . . . . ?
C48 C49 C50 N41 -175.3(3) . . . . ?
C52 C49 C50 N41 8.4(5) . . . . ?
C48 C49 C50 C45 5.6(5) . . . . ?
C52 C49 C50 C45 -170.7(3) . . . . ?
C32 N32 C51 C42 -179.0(3) . . . . ?
Zn2 N32 C51 C42 1.7(4) . . . . ?
N41 C42 C51 N32 7.6(4) . . . . ?
C43 C42 C51 N32 -169.4(3) . . . . ?
C48 C49 C52 C54 -68.4(4) . . . . ?
C50 C49 C52 C54 107.9(4) . . . . ?
C48 C49 C52 C53 57.2(4) . . . . ?
C50 C49 C52 C53 -126.5(4) . . . . ?
